data_4036402
loop_
_publ_author_name
'Barany, George'
'Britton, Doyle'
'Chen, Lin'
'Hammer, Robert P.'
'Henley, Matthew J.'
'Schrader, Alex M.'
'Young, Jr, Victor G'

_publ_section_title
;
 Unexpectedly Stable (Chlorocarbonyl)(N-ethoxycarbonylcarbamoyl)disulfane,
 and Related Compounds That Model the Zumach-Weiss-K\"uhle (ZWK) Reaction
 for Synthesis of 1,2,4-Dithiazolidine-3,5-diones.
;
_journal_issue 22
_journal_name_full 'The Journal of organic chemistry'
_journal_page_first 11313
_journal_page_last 11321
_journal_paper_doi 10.1021/acs.joc.5b01826
_journal_volume 80
_journal_year 2015
_chemical_formula_moiety 'C5 H6 Cl N O4 S2'
_chemical_formula_sum 'C5 H6 Cl N O4 S2'
_chemical_formula_weight 243.68
_chemical_name_common 04083z
_space_group_IT_number 14
_space_group_name_Hall '-P 2ybc'
_space_group_name_H-M_alt 'P 1 21/c 1'
_symmetry_cell_setting monoclinic
_symmetry_space_group_name_H-M 'P 1 21/c 1'
_atom_sites_solution_hydrogens geom
_atom_sites_solution_primary direct
_atom_sites_solution_secondary difmap
_audit_creation_method SHELXL-97
_audit_update_record
;
2015-08-06 # Formatted by publCIF

;
_cell_angle_alpha 90.00
_cell_angle_beta 96.509(6)
_cell_angle_gamma 90.00
_cell_formula_units_Z 4
_cell_length_a 5.0223(18)
_cell_length_b 11.561(4)
_cell_length_c 16.488(6)
_cell_measurement_reflns_used 2896
_cell_measurement_temperature 173(2)
_cell_measurement_theta_max 27.44
_cell_measurement_theta_min 2.49
_cell_volume 951.2(6)
_computing_structure_refinement 'SHELXL-97 (Sheldrick, 1997)'
_computing_structure_solution 'SHELXS-97 (Sheldrick, 1990)'
_diffrn_ambient_temperature 173(2)
_diffrn_measured_fraction_theta_full 0.995
_diffrn_measured_fraction_theta_max 0.995
_diffrn_measurement_device_type 'CCD area detector'
_diffrn_measurement_method 'phi and omega scans'
_diffrn_radiation_monochromator graphite
_diffrn_radiation_source 'normal-focus sealed tube'
_diffrn_radiation_type MoK\a
_diffrn_radiation_wavelength 0.71073
_diffrn_reflns_av_R_equivalents 0.0362
_diffrn_reflns_av_sigmaI/netI 0.0261
_diffrn_reflns_limit_h_max 6
_diffrn_reflns_limit_h_min -6
_diffrn_reflns_limit_k_max 14
_diffrn_reflns_limit_k_min -15
_diffrn_reflns_limit_l_max 21
_diffrn_reflns_limit_l_min -21
_diffrn_reflns_number 11066
_diffrn_reflns_theta_full 27.53
_diffrn_reflns_theta_max 27.53
_diffrn_reflns_theta_min 2.16
_exptl_absorpt_coefficient_mu 0.821
_exptl_absorpt_correction_T_max 0.9224
_exptl_absorpt_correction_T_min 0.6842
_exptl_absorpt_correction_type multi-scan
_exptl_absorpt_process_details SADABS,R.Blessing,1995
_exptl_crystal_colour colorless
_exptl_crystal_density_diffrn 1.702
_exptl_crystal_density_method 'not measured'
_exptl_crystal_description needle
_exptl_crystal_F_000 496
_exptl_crystal_size_max 0.50
_exptl_crystal_size_mid 0.20
_exptl_crystal_size_min 0.10
_refine_diff_density_max 0.366
_refine_diff_density_min -0.231
_refine_diff_density_rms 0.052
_refine_ls_extinction_method none
_refine_ls_goodness_of_fit_ref 1.057
_refine_ls_hydrogen_treatment mixed
_refine_ls_matrix_type full
_refine_ls_number_parameters 122
_refine_ls_number_reflns 2183
_refine_ls_number_restraints 0
_refine_ls_restrained_S_all 1.057
_refine_ls_R_factor_all 0.0300
_refine_ls_R_factor_gt 0.0255
_refine_ls_shift/su_max 0.001
_refine_ls_shift/su_mean 0.000
_refine_ls_structure_factor_coef Fsqd
_refine_ls_weighting_details 'calc w=1/[\s^2^(Fo^2^)+(0.0372P)^2^+0.2794P] where P=(Fo^2^+2Fc^2^)/3'
_refine_ls_weighting_scheme calc
_refine_ls_wR_factor_gt 0.0683
_refine_ls_wR_factor_ref 0.0718
_reflns_number_gt 1928
_reflns_number_total 2183
_reflns_threshold_expression >2sigma(I)
_cod_data_source_file jo5b01826_si_001.cif
_cod_data_source_block 04083z
_cod_original_sg_symbol_H-M P2(1)/c
_cod_database_code 4036402
_publcif_datablock.id {fb1c8225-82e0-4076-8877-cedcdc49f46f}

loop_
_symmetry_equiv_pos_as_xyz
'x, y, z'
'-x, y+1/2, -z+1/2'
'-x, -y, -z'
'x, -y-1/2, z-1/2'

loop_
_atom_site_label
_atom_site_type_symbol
_atom_site_fract_x
_atom_site_fract_y
_atom_site_fract_z
_atom_site_U_iso_or_equiv
_atom_site_adp_type
_atom_site_occupancy
_atom_site_symmetry_multiplicity
_atom_site_calc_flag
_atom_site_refinement_flags
C1 C -0.2344(4) 0.11230(18) 0.05287(12) 0.0473(5) Uani 1 1 d .
H1A H -0.3021 0.0390 0.0722 0.071 Uiso 1 1 calc R
H1B H -0.2104 0.1055 -0.0051 0.071 Uiso 1 1 calc R
H1C H -0.3632 0.1741 0.0601 0.071 Uiso 1 1 calc R
C2 C 0.0265(4) 0.14007(14) 0.10042(10) 0.0369(4) Uani 1 1 d .
H2A H -0.0017 0.1552 0.1579 0.044 Uiso 1 1 calc R
H2B H 0.1479 0.0727 0.0995 0.044 Uiso 1 1 calc R
O3 O 0.1520(2) 0.24100(9) 0.06745(7) 0.0312(2) Uani 1 1 d .
C4 C 0.0910(3) 0.34282(13) 0.09736(8) 0.0256(3) Uani 1 1 d .
O4 O -0.0698(2) 0.36152(10) 0.14429(7) 0.0353(3) Uani 1 1 d .
N5 N 0.2419(2) 0.42827(11) 0.06542(7) 0.0243(3) Uani 1 1 d .
H5A H 0.349(4) 0.4100(14) 0.0326(11) 0.029 Uiso 1 1 d .
C6 C 0.2346(3) 0.54369(12) 0.08255(8) 0.0226(3) Uani 1 1 d .
O6 O 0.3706(2) 0.61317(9) 0.05116(6) 0.0276(2) Uani 1 1 d .
S7 S 0.00713(7) 0.58606(3) 0.15525(2) 0.02585(11) Uani 1 1 d .
S8 S 0.06907(7) 0.76034(3) 0.15126(2) 0.02785(11) Uani 1 1 d .
C9 C 0.3670(3) 0.77525(13) 0.21819(9) 0.0261(3) Uani 1 1 d .
O9 O 0.4947(2) 0.70414(10) 0.25545(7) 0.0354(3) Uani 1 1 d .
Cl10 Cl 0.46013(8) 0.92309(3) 0.21991(2) 0.03475(12) Uani 1 1 d .

loop_
_atom_site_aniso_label
_atom_site_aniso_U_11
_atom_site_aniso_U_22
_atom_site_aniso_U_33
_atom_site_aniso_U_23
_atom_site_aniso_U_13
_atom_site_aniso_U_12
C1 0.0442(11) 0.0453(10) 0.0521(11) 0.0090(8) 0.0043(9) -0.0133(8)
C2 0.0463(10) 0.0275(8) 0.0369(9) 0.0051(7) 0.0049(7) -0.0037(7)
O3 0.0347(6) 0.0260(5) 0.0339(6) -0.0010(4) 0.0084(5) -0.0028(4)
C4 0.0261(7) 0.0286(7) 0.0219(7) -0.0001(5) 0.0014(5) -0.0031(6)
O4 0.0398(6) 0.0371(6) 0.0320(6) -0.0034(5) 0.0172(5) -0.0082(5)
N5 0.0225(6) 0.0279(6) 0.0238(6) -0.0026(5) 0.0085(5) -0.0007(5)
C6 0.0189(6) 0.0297(7) 0.0195(6) -0.0018(5) 0.0030(5) 0.0010(5)
O6 0.0272(5) 0.0285(5) 0.0288(5) -0.0015(4) 0.0108(4) -0.0016(4)
S7 0.02360(19) 0.0310(2) 0.02431(19) -0.00381(13) 0.00849(14) -0.00011(13)
S8 0.0282(2) 0.0287(2) 0.0264(2) -0.00091(14) 0.00231(14) 0.00739(14)
C9 0.0273(7) 0.0274(7) 0.0249(7) -0.0010(6) 0.0077(5) 0.0006(6)
O9 0.0329(6) 0.0315(6) 0.0401(6) 0.0049(5) -0.0032(5) 0.0029(5)
Cl10 0.0394(2) 0.0270(2) 0.0390(2) 0.00017(14) 0.00937(17) -0.00315(15)

loop_
_atom_type_symbol
_atom_type_description
_atom_type_scat_dispersion_real
_atom_type_scat_dispersion_imag
_atom_type_scat_source
C C 0.0033 0.0016 'International Tables Vol C Tables 4.2.6.8 and 6.1.1.4'
H H 0.0000 0.0000 'International Tables Vol C Tables 4.2.6.8 and 6.1.1.4'
N N 0.0061 0.0033 'International Tables Vol C Tables 4.2.6.8 and 6.1.1.4'
O O 0.0106 0.0060 'International Tables Vol C Tables 4.2.6.8 and 6.1.1.4'
S S 0.1246 0.1234 'International Tables Vol C Tables 4.2.6.8 and 6.1.1.4'
Cl Cl 0.1484 0.1585 'International Tables Vol C Tables 4.2.6.8 and 6.1.1.4'

loop_
_geom_angle_atom_site_label_1
_geom_angle_atom_site_label_2
_geom_angle_atom_site_label_3
_geom_angle
C2 C1 H1A 109.5
C2 C1 H1B 109.5
H1A C1 H1B 109.5
C2 C1 H1C 109.5
H1A C1 H1C 109.5
H1B C1 H1C 109.5
O3 C2 C1 111.63(14)
O3 C2 H2A 109.3
C1 C2 H2A 109.3
O3 C2 H2B 109.3
C1 C2 H2B 109.3
H2A C2 H2B 108.0
C4 O3 C2 116.33(12)
O4 C4 O3 126.93(14)
O4 C4 N5 123.65(14)
O3 C4 N5 109.42(12)
C6 N5 C4 126.14(12)
C6 N5 H5A 114.7(12)
C4 N5 H5A 119.2(12)
O6 C6 N5 122.10(13)
O6 C6 S7 122.16(11)
N5 C6 S7 115.74(10)
C6 S7 S8 97.79(5)
C9 S8 S7 101.41(5)
O9 C9 S8 129.34(13)
O9 C9 Cl10 122.70(13)
S8 C9 Cl10 107.94(8)

loop_
_geom_bond_atom_site_label_1
_geom_bond_atom_site_label_2
_geom_bond_distance
C1 C2 1.484(2)
C1 H1A 0.9800
C1 H1B 0.9800
C1 H1C 0.9800
C2 O3 1.4600(19)
C2 H2A 0.9900
C2 H2B 0.9900
O3 C4 1.3256(18)
C4 O4 1.1997(18)
C4 N5 1.3850(18)
N5 C6 1.3653(19)
N5 H5A 0.833(19)
C6 O6 1.2082(18)
C6 S7 1.8144(15)
S7 S8 2.0409(9)
S8 C9 1.7641(16)
C9 O9 1.1728(19)
C9 Cl10 1.7715(16)

loop_
_geom_hbond_atom_site_label_D
_geom_hbond_atom_site_label_H
_geom_hbond_atom_site_label_A
_geom_hbond_distance_DH
_geom_hbond_distance_HA
_geom_hbond_distance_DA
_geom_hbond_angle_DHA
_geom_hbond_site_symmetry_A
N5 H5A O6 0.833(19) 2.10(2) 2.9258(17) 172.6(16) 3_665

loop_
_geom_torsion_atom_site_label_1
_geom_torsion_atom_site_label_2
_geom_torsion_atom_site_label_3
_geom_torsion_atom_site_label_4
_geom_torsion
C1 C2 O3 C4 89.84(18)
C2 O3 C4 O4 -5.6(2)
C2 O3 C4 N5 174.97(12)
O4 C4 N5 C6 0.9(2)
O3 C4 N5 C6 -179.61(13)
C4 N5 C6 O6 -178.97(13)
C4 N5 C6 S7 0.87(18)
O6 C6 S7 S8 2.45(12)
N5 C6 S7 S8 -177.40(10)
C6 S7 S8 C9 -81.70(7)
S7 S8 C9 O9 -0.42(16)
S7 S8 C9 Cl10 178.02(5)

loop_
_publcif_info_datablock.id
_publcif_info_datablock.publ_exptl
_publcif_info_datablock.publ_geom
_publcif_info_datablock.structure
{fb1c8225-82e0-4076-8877-cedcdc49f46f} y y y
